data_4061279
loop_
_publ_author_name
'Ionkin, Alex S.'
'Marshall, William J.'

_publ_section_title
;
 Rare Organometallic Complex of Divalent, Four-Coordinate Iridium:
 Synthesis, Structural Characterization, and First Insights into Reactivity
;
_journal_coden_ASTM ORGND7
_journal_issue 25
_journal_name_full Organometallics
_journal_page_first 6031
_journal_page_last 6041
_journal_paper_doi 10.1021/om049444k
_journal_volume 23
_journal_year 2004
_chemical_formula_sum 'C30 H47 Cl Ir O4 P2'
_chemical_formula_weight 761.27
_space_group_IT_number 14
_symmetry_cell_setting monoclinic
_symmetry_space_group_name_Hall '-P 2yn'
_symmetry_space_group_name_H-M 'P 1 21/n 1'
_cell_angle_alpha 90.00
_cell_angle_beta 94.735(2)
_cell_angle_gamma 90.00
_cell_formula_units_Z 4
_cell_length_a 9.7988(11)
_cell_length_b 12.3642(14)
_cell_length_c 26.219(3)
_cell_measurement_temperature 293(2)
_cell_volume 3165.7(6)
_diffrn_ambient_temperature 293(2)
_exptl_crystal_density_diffrn 1.597
_cod_depositor_comments
;
The following automatic conversions were performed:
'_symmetry_cell_setting' value 'Monoclinic' changed to 'monoclinic'
according to '/home/saulius/struct/CIF-dictionaries/cif_core.dic'
dictionary named 'cif_core.dic' version 2.4.1 from 2010-06-29.

Automatic conversion script
Id: cif_fix_enum 1527 2010-12-29 10:47:43Z saulius 
;
_cod_original_sg_symbol_H-M 'P 21/n'
_cod_database_code 4061279

loop_
_symmetry_equiv_pos_as_xyz
'x, y, z'
'-x+1/2, y+1/2, -z+1/2'
'-x, -y, -z'
'x-1/2, -y-1/2, z-1/2'

loop_
_atom_site_label
_atom_site_type_symbol
_atom_site_fract_x
_atom_site_fract_y
_atom_site_fract_z
_atom_site_U_iso_or_equiv
_atom_site_adp_type
_atom_site_occupancy
_atom_site_symmetry_multiplicity
_atom_site_calc_flag
_atom_site_refinement_flags
_atom_site_disorder_assembly
_atom_site_disorder_group
Ir1 Ir 0.901649(19) 0.232812(15) 0.139794(7) 0.02303(6) Uani 1 1 d . . .
Cl1 Cl 0.81398(14) 0.39394(10) 0.18267(5) 0.0327(3) Uani 1 1 d . . .
P1 P 1.01941(13) 0.16487(11) 0.21312(5) 0.0244(3) Uani 1 1 d . . .
P2 P 0.79106(13) 0.27207(11) 0.05578(5) 0.0247(3) Uani 1 1 d . . .
O1 O 1.0747(3) 0.3055(3) 0.12824(12) 0.0257(8) Uani 1 1 d . . .
O2 O 0.7296(3) 0.1545(3) 0.14946(12) 0.0253(8) Uani 1 1 d . . .
O3 O 1.2971(4) 0.1346(4) 0.27424(15) 0.0460(11) Uani 1 1 d . . .
O4 O 0.5288(4) 0.2392(3) -0.01693(14) 0.0436(10) Uani 1 1 d . . .
C1 C 1.1856(5) 0.2213(4) 0.20321(19) 0.0262(11) Uani 1 1 d . . .
C2 C 1.1879(5) 0.2859(4) 0.15901(19) 0.0274(12) Uani 1 1 d . . .
C3 C 1.3119(5) 0.3288(4) 0.1457(2) 0.0324(13) Uani 1 1 d . . .
H3A H 1.3139 0.3732 0.1171 0.039 Uiso 1 1 calc R . .
C4 C 1.4309(5) 0.3051(4) 0.1749(2) 0.0368(14) Uani 1 1 d . . .
H4A H 1.5132 0.3330 0.1654 0.044 Uiso 1 1 calc R . .
C5 C 1.4315(5) 0.2406(4) 0.2183(2) 0.0358(13) Uani 1 1 d . . .
H5A H 1.5131 0.2255 0.2377 0.043 Uiso 1 1 calc R . .
C6 C 1.3083(5) 0.1990(5) 0.2325(2) 0.0339(13) Uani 1 1 d . . .
C7 C 1.4192(7) 0.0941(6) 0.3005(3) 0.070(2) Uani 1 1 d . . .
H7A H 1.3962 0.0467 0.3276 0.105 Uiso 1 1 calc R . .
H7B H 1.4732 0.1533 0.3147 0.105 Uiso 1 1 calc R . .
H7C H 1.4707 0.0548 0.2770 0.105 Uiso 1 1 calc R . .
C8 C 1.0177(6) 0.0287(5) 0.1852(2) 0.0377(14) Uani 1 1 d . . .
C9 C 0.9848(6) 0.0772(4) 0.1291(2) 0.0412(15) Uani 1 1 d . . .
H9A H 0.9195 0.0319 0.1093 0.049 Uiso 1 1 calc R . .
H9B H 1.0677 0.0822 0.1114 0.049 Uiso 1 1 calc R . .
C10 C 0.8965(6) -0.0407(5) 0.1997(2) 0.0447(16) Uani 1 1 d . . .
H10A H 0.8895 -0.1042 0.1785 0.067 Uiso 1 1 calc R . .
H10B H 0.8134 0.0004 0.1946 0.067 Uiso 1 1 calc R . .
H10C H 0.9109 -0.0617 0.2350 0.067 Uiso 1 1 calc R . .
C11 C 1.1487(6) -0.0358(5) 0.1919(2) 0.0492(17) Uani 1 1 d . . .
H11A H 1.1394 -0.1002 0.1715 0.074 Uiso 1 1 calc R . .
H11B H 1.1670 -0.0551 0.2273 0.074 Uiso 1 1 calc R . .
H11C H 1.2230 0.0070 0.1812 0.074 Uiso 1 1 calc R . .
C12 C 0.9672(6) 0.1842(4) 0.2792(2) 0.0308(12) Uani 1 1 d . . .
C13 C 0.8098(5) 0.1834(5) 0.2763(2) 0.0386(14) Uani 1 1 d . . .
H13A H 0.7800 0.1954 0.3098 0.058 Uiso 1 1 calc R . .
H13B H 0.7766 0.1146 0.2636 0.058 Uiso 1 1 calc R . .
H13C H 0.7746 0.2396 0.2536 0.058 Uiso 1 1 calc R . .
C14 C 1.0208(6) 0.0958(5) 0.3163(2) 0.0429(15) Uani 1 1 d . . .
H14A H 0.9938 0.1115 0.3499 0.064 Uiso 1 1 calc R . .
H14B H 1.1189 0.0932 0.3173 0.064 Uiso 1 1 calc R . .
H14C H 0.9835 0.0273 0.3051 0.064 Uiso 1 1 calc R . .
C15 C 1.0207(6) 0.2940(5) 0.2972(2) 0.0426(15) Uani 1 1 d . . .
H15A H 0.9904 0.3094 0.3303 0.064 Uiso 1 1 calc R . .
H15B H 0.9866 0.3485 0.2734 0.064 Uiso 1 1 calc R . .
H15C H 1.1190 0.2937 0.2993 0.064 Uiso 1 1 calc R . .
C16 C 0.6346(5) 0.1978(4) 0.06406(18) 0.0239(11) Uani 1 1 d . . .
C17 C 0.6303(5) 0.1455(4) 0.11169(18) 0.0230(11) Uani 1 1 d . . .
C18 C 0.5196(5) 0.0793(4) 0.12112(19) 0.0286(12) Uani 1 1 d . . .
H18A H 0.5186 0.0432 0.1522 0.034 Uiso 1 1 calc R . .
C19 C 0.4124(5) 0.0676(4) 0.0844(2) 0.0346(13) Uani 1 1 d . . .
H19A H 0.3398 0.0225 0.0907 0.042 Uiso 1 1 calc R . .
C20 C 0.4104(6) 0.1212(5) 0.0383(2) 0.0363(14) Uani 1 1 d . . .
H20A H 0.3356 0.1144 0.0143 0.044 Uiso 1 1 calc R . .
C21 C 0.5205(5) 0.1851(4) 0.0280(2) 0.0315(12) Uani 1 1 d . . .
C22 C 0.4199(6) 0.2236(5) -0.0555(2) 0.0507(17) Uani 1 1 d . . .
H22A H 0.4398 0.2615 -0.0860 0.076 Uiso 1 1 calc R . .
H22B H 0.3364 0.2509 -0.0437 0.076 Uiso 1 1 calc R . .
H22C H 0.4100 0.1478 -0.0629 0.076 Uiso 1 1 calc R . .
C23 C 0.8768(6) 0.2050(5) 0.0010(2) 0.0446(16) Uani 1 1 d . . .
C24 C 1.0312(6) 0.2258(6) 0.0097(2) 0.0519(17) Uani 1 1 d . . .
H24A H 1.0769 0.1922 -0.0172 0.078 Uiso 1 1 calc R . .
H24B H 1.0653 0.1959 0.0421 0.078 Uiso 1 1 calc R . .
H24C H 1.0482 0.3023 0.0096 0.078 Uiso 1 1 calc R . .
C25 C 0.8352(8) 0.2442(7) -0.0541(2) 0.080(3) Uani 1 1 d . . .
H25A H 0.8750 0.1975 -0.0780 0.120 Uiso 1 1 calc R . .
H25B H 0.8675 0.3168 -0.0582 0.120 Uiso 1 1 calc R . .
H25C H 0.7372 0.2427 -0.0602 0.120 Uiso 1 1 calc R . .
C26 C 0.8429(7) 0.0873(5) 0.0008(2) 0.0535(18) Uani 1 1 d . . .
H26A H 0.8968 0.0502 -0.0227 0.080 Uiso 1 1 calc R . .
H26B H 0.7474 0.0776 -0.0096 0.080 Uiso 1 1 calc R . .
H26C H 0.8626 0.0582 0.0346 0.080 Uiso 1 1 calc R . .
C27 C 0.7523(5) 0.4200(4) 0.0410(2) 0.0308(13) Uani 1 1 d . . .
C28 C 0.6286(6) 0.4492(5) 0.0701(2) 0.0426(15) Uani 1 1 d . . .
H28A H 0.6149 0.5260 0.0690 0.064 Uiso 1 1 calc R . .
H28B H 0.6445 0.4262 0.1050 0.064 Uiso 1 1 calc R . .
H28C H 0.5486 0.4136 0.0545 0.064 Uiso 1 1 calc R . .
C29 C 0.7188(6) 0.4517(5) -0.0150(2) 0.0498(17) Uani 1 1 d . . .
H29A H 0.6901 0.5260 -0.0168 0.075 Uiso 1 1 calc R . .
H29B H 0.6465 0.4065 -0.0299 0.075 Uiso 1 1 calc R . .
H29C H 0.7988 0.4427 -0.0334 0.075 Uiso 1 1 calc R . .
C30 C 0.8780(5) 0.4851(4) 0.0615(2) 0.0376(14) Uani 1 1 d . . .
H30A H 0.8621 0.5606 0.0549 0.056 Uiso 1 1 calc R . .
H30B H 0.9565 0.4618 0.0447 0.056 Uiso 1 1 calc R . .
H30C H 0.8945 0.4737 0.0977 0.056 Uiso 1 1 calc R . .

loop_
_atom_site_aniso_label
_atom_site_aniso_U_11
_atom_site_aniso_U_22
_atom_site_aniso_U_33
_atom_site_aniso_U_23
_atom_site_aniso_U_13
_atom_site_aniso_U_12
Ir1 0.01666(10) 0.02330(10) 0.02938(11) 0.00387(10) 0.00336(7) 0.00042(9)
Cl1 0.0328(8) 0.0286(7) 0.0376(8) 0.0003(6) 0.0076(6) 0.0079(6)
P1 0.0176(7) 0.0273(7) 0.0281(7) 0.0068(6) 0.0005(5) -0.0003(5)
P2 0.0197(6) 0.0245(7) 0.0299(7) 0.0045(6) 0.0024(5) 0.0007(6)
O1 0.0182(18) 0.0298(19) 0.0293(19) 0.0071(15) 0.0029(15) -0.0014(15)
O2 0.0202(19) 0.031(2) 0.0247(19) 0.0041(15) 0.0002(15) -0.0045(15)
O3 0.026(2) 0.068(3) 0.042(2) 0.015(2) -0.0069(18) 0.007(2)
O4 0.039(2) 0.058(3) 0.031(2) 0.014(2) -0.0107(17) -0.015(2)
C1 0.019(3) 0.028(3) 0.032(3) 0.000(2) 0.003(2) -0.001(2)
C2 0.022(3) 0.027(3) 0.033(3) -0.003(2) 0.004(2) -0.001(2)
C3 0.025(3) 0.033(3) 0.040(3) 0.001(3) 0.009(2) -0.003(2)
C4 0.019(3) 0.036(3) 0.056(4) -0.009(3) 0.009(3) -0.005(2)
C5 0.017(3) 0.041(3) 0.048(3) -0.007(3) -0.002(2) 0.004(2)
C6 0.022(3) 0.039(3) 0.039(3) -0.004(3) -0.005(2) 0.004(2)
C7 0.040(4) 0.100(6) 0.065(5) 0.033(4) -0.020(4) 0.011(4)
C8 0.036(3) 0.033(3) 0.045(4) -0.001(3) 0.008(3) 0.000(3)
C9 0.036(4) 0.032(3) 0.055(4) 0.002(3) 0.001(3) 0.000(3)
C10 0.050(4) 0.031(3) 0.054(4) -0.001(3) 0.012(3) -0.007(3)
C11 0.044(4) 0.034(4) 0.071(5) 0.004(3) 0.016(3) 0.007(3)
C12 0.032(3) 0.029(3) 0.032(3) 0.007(2) 0.008(2) -0.001(2)
C13 0.028(3) 0.049(4) 0.040(3) 0.004(3) 0.009(3) 0.002(3)
C14 0.045(4) 0.055(4) 0.030(3) 0.008(3) 0.011(3) 0.006(3)
C15 0.046(4) 0.044(4) 0.038(3) -0.009(3) 0.010(3) -0.004(3)
C16 0.022(3) 0.023(3) 0.026(3) 0.002(2) 0.000(2) 0.002(2)
C17 0.019(3) 0.027(3) 0.023(3) -0.002(2) -0.002(2) 0.002(2)
C18 0.025(3) 0.033(3) 0.027(3) 0.006(2) -0.002(2) -0.004(2)
C19 0.024(3) 0.037(3) 0.042(3) -0.004(3) 0.002(3) -0.009(2)
C20 0.025(3) 0.048(4) 0.034(3) -0.001(3) -0.009(2) -0.006(3)
C21 0.029(3) 0.036(3) 0.028(3) 0.004(2) -0.002(2) -0.001(3)
C22 0.053(4) 0.063(4) 0.033(3) 0.006(3) -0.014(3) -0.007(4)
C23 0.037(4) 0.049(4) 0.049(4) -0.002(3) 0.012(3) 0.009(3)
C24 0.035(3) 0.068(4) 0.056(4) -0.005(4) 0.023(3) -0.005(3)
C25 0.084(6) 0.118(7) 0.040(4) 0.012(4) 0.017(4) 0.042(5)
C26 0.046(4) 0.057(4) 0.060(4) -0.024(3) 0.013(3) -0.001(3)
C27 0.025(3) 0.026(3) 0.042(3) 0.007(2) 0.005(2) 0.002(2)
C28 0.025(3) 0.036(3) 0.068(4) 0.002(3) 0.005(3) 0.005(3)
C29 0.048(4) 0.046(4) 0.055(4) 0.018(3) -0.001(3) 0.001(3)
C30 0.029(3) 0.034(3) 0.051(4) 0.005(3) 0.010(3) -0.006(3)

loop_
_geom_bond_atom_site_label_1
_geom_bond_atom_site_label_2
_geom_bond_distance
_geom_bond_site_symmetry_2
_geom_bond_publ_flag
Ir1 O1 1.964(3) . ?
Ir1 O2 1.978(3) . ?
Ir1 C9 2.117(6) . ?
Ir1 P1 2.3168(13) . ?
Ir1 P2 2.4225(13) . ?
Ir1 Cl1 2.4759(13) . ?
P1 C1 1.810(5) . ?
P1 C8 1.835(6) . ?
P1 C12 1.862(5) . ?
P2 C16 1.816(5) . ?
P2 C27 1.901(5) . ?
P2 C23 1.911(6) . ?
O1 C2 1.339(6) . ?
O2 C17 1.335(5) . ?
O3 C6 1.365(6) . ?
O3 C7 1.422(7) . ?
O4 C21 1.363(6) . ?
O4 C22 1.421(6) . ?
C1 C6 1.400(7) . ?
C1 C2 1.409(7) . ?
C2 C3 1.396(7) . ?
C3 C4 1.372(7) . ?
C4 C5 1.390(8) . ?
C5 C6 1.390(7) . ?
C8 C11 1.509(8) . ?
C8 C10 1.538(7) . ?
C8 C9 1.596(8) . ?
C12 C15 1.517(7) . ?
C12 C14 1.527(7) . ?
C12 C13 1.538(7) . ?
C16 C17 1.410(7) . ?
C16 C21 1.411(7) . ?
C17 C18 1.397(7) . ?
C18 C19 1.373(7) . ?
C19 C20 1.376(7) . ?
C20 C21 1.382(7) . ?
C23 C26 1.493(8) . ?
C23 C24 1.533(8) . ?
C23 C25 1.547(9) . ?
C27 C28 1.528(7) . ?
C27 C29 1.529(7) . ?
C27 C30 1.531(7) . ?
